data_4306377
loop_
_publ_author_name
'Peter Nockemann'
'Ben Thijs'
'Tatjana N. Parac-Vogt'
'Kristof Van Hecke'
'Luc Van Meervelt'
'Bernard Tinant'
'Ingo Hartenbach'
'Thomas Schleid'
'Vu Thi Ngan'
'Minh Tho Nguyen'
'Koen Binnemans'

_publ_section_title
;
Carboxyl-Functionalized Task-Specific Ionic Liquids for Solubilizing Metal
Oxides
;
_journal_name_full 'Inorganic Chemistry'
_journal_page_first 9987
_journal_page_last 9999
_journal_paper_doi 10.1021/ic801213z
_journal_volume 47
_journal_year 2008
_chemical_formula_moiety 'C28 H52 Cu2 N4 O10, 4(C2 F6 N O4 S2)'
_chemical_formula_sum 'C36 H52 Cu2 F24 N8 O26 S8'
_chemical_formula_weight 1852.52
_chemical_name_systematic
; 
 ? 
;
_space_group_IT_number 2
_symmetry_cell_setting triclinic
_symmetry_space_group_name_Hall '-P 1'
_symmetry_space_group_name_H-M 'P -1'
_atom_sites_solution_hydrogens geom
_atom_sites_solution_primary direct
_atom_sites_solution_secondary difmap
_audit_creation_method SHELXL-97
_cell_angle_alpha 75.95(3)
_cell_angle_beta 78.11(3)
_cell_angle_gamma 89.73(3)
_cell_formula_units_Z 1
_cell_length_a 10.363(2)
_cell_length_b 11.112(2)
_cell_length_c 16.118(3)
_cell_measurement_temperature 293(2)
_cell_volume 1759.9(7)
_computing_cell_refinement MAR
_computing_data_collection MAR
_computing_data_reduction MARHKL
_computing_structure_refinement 'SHELXL-97 (Sheldrick, 1997)'
_computing_structure_solution 'SHELXS-97 (Sheldrick, 1990)'
_diffrn_ambient_temperature 293(2)
_diffrn_measured_fraction_theta_full 0.962
_diffrn_measured_fraction_theta_max 0.962
_diffrn_measurement_device_type 'MAR345 IP'
_diffrn_measurement_method '\f scans'
_diffrn_radiation_monochromator graphite
_diffrn_radiation_source 'RU200 rotating anode'
_diffrn_radiation_type MoK\a
_diffrn_radiation_wavelength 0.71073
_diffrn_reflns_av_R_equivalents 0.0450
_diffrn_reflns_av_sigmaI/netI 0.0370
_diffrn_reflns_limit_h_max 12
_diffrn_reflns_limit_h_min -12
_diffrn_reflns_limit_k_max 13
_diffrn_reflns_limit_k_min -13
_diffrn_reflns_limit_l_max 20
_diffrn_reflns_limit_l_min -20
_diffrn_reflns_number 37400
_diffrn_reflns_theta_full 26.39
_diffrn_reflns_theta_max 26.39
_diffrn_reflns_theta_min 2.98
_exptl_absorpt_coefficient_mu 0.983
_exptl_absorpt_correction_type none
_exptl_crystal_colour blue-green
_exptl_crystal_density_diffrn 1.748
_exptl_crystal_density_method 'not measured'
_exptl_crystal_description block
_exptl_crystal_F_000 934
_exptl_crystal_size_max 0.4
_exptl_crystal_size_mid 0.2
_exptl_crystal_size_min 0.18
_refine_diff_density_max 1.704
_refine_diff_density_min -1.004
_refine_diff_density_rms 0.136
_refine_ls_extinction_coef 0.032(2)
_refine_ls_extinction_expression Fc^*^=kFc[1+0.001xFc^2^\l^3^/sin(2\q)]^-1/4^
_refine_ls_extinction_method SHELXL
_refine_ls_goodness_of_fit_ref 1.068
_refine_ls_hydrogen_treatment constr
_refine_ls_matrix_type full
_refine_ls_number_parameters 472
_refine_ls_number_reflns 6923
_refine_ls_number_restraints 0
_refine_ls_restrained_S_all 1.068
_refine_ls_R_factor_all 0.0614
_refine_ls_R_factor_gt 0.0581
_refine_ls_shift/su_max 0.001
_refine_ls_shift/su_mean 0.000
_refine_ls_structure_factor_coef Fsqd
_refine_ls_weighting_details 'calc w=1/[\s^2^(Fo^2^)+(0.0987P)^2^+1.8526P] where P=(Fo^2^+2Fc^2^)/3'
_refine_ls_weighting_scheme calc
_refine_ls_wR_factor_gt 0.1608
_refine_ls_wR_factor_ref 0.1645
_reflns_number_gt 6343
_reflns_number_total 6923
_reflns_threshold_expression >2sigma(I)
_cod_data_source_file ic801213z_si_004.cif
_cod_data_source_block btcuim
_cod_database_code 4306377

loop_
_symmetry_equiv_pos_as_xyz
'x, y, z'
'-x, -y, -z'

loop_
_atom_site_label
_atom_site_type_symbol
_atom_site_fract_x
_atom_site_fract_y
_atom_site_fract_z
_atom_site_U_iso_or_equiv
_atom_site_adp_type
_atom_site_occupancy
_atom_site_symmetry_multiplicity
_atom_site_calc_flag
_atom_site_refinement_flags
_atom_site_disorder_assembly
_atom_site_disorder_group
C1 C 1.1703(6) 0.4799(5) 0.1055(3) 0.0749(14) Uani 1 1 d . . .
H1A H 1.2637 0.4715 0.1048 0.090 Uiso 1 1 calc R . .
H1B H 1.1336 0.4033 0.0991 0.090 Uiso 1 1 calc R . .
C2 C 1.1479(12) 0.5895(7) 0.0336(4) 0.143(4) Uani 1 1 d . . .
H2A H 1.2247 0.6072 -0.0142 0.172 Uiso 1 1 calc R . .
H2B H 1.0720 0.5722 0.0111 0.172 Uiso 1 1 calc R . .
C3 C 1.1244(10) 0.6978(6) 0.0750(4) 0.124(3) Uani 1 1 d . . .
H3A H 1.1938 0.7621 0.0480 0.148 Uiso 1 1 calc R . .
H3B H 1.0404 0.7328 0.0674 0.148 Uiso 1 1 calc R . .
C4 C 1.1239(6) 0.6498(4) 0.1702(3) 0.0711(13) Uani 1 1 d . . .
H4A H 1.0550 0.6864 0.2054 0.085 Uiso 1 1 calc R . .
H4B H 1.2083 0.6690 0.1824 0.085 Uiso 1 1 calc R . .
C5 C 0.9551(5) 0.4756(6) 0.2045(3) 0.0774(14) Uani 1 1 d . . .
H5A H 0.9211 0.5164 0.1543 0.116 Uiso 1 1 calc R . .
H5B H 0.9081 0.5003 0.2551 0.116 Uiso 1 1 calc R . .
H5C H 0.9440 0.3873 0.2138 0.116 Uiso 1 1 calc R . .
C6 C 1.1563(4) 0.4414(3) 0.2635(2) 0.0474(8) Uani 1 1 d . . .
H6A H 1.2503 0.4623 0.2496 0.057 Uiso 1 1 calc R . .
H6B H 1.1453 0.3533 0.2679 0.057 Uiso 1 1 calc R . .
C7 C 1.0983(3) 0.4649(3) 0.3522(2) 0.0386(6) Uani 1 1 d . . .
C8 C 0.8447(3) 0.0527(3) 0.5297(2) 0.0436(7) Uani 1 1 d . . .
H8A H 0.8683 0.0862 0.4668 0.052 Uiso 1 1 calc R . .
H8B H 0.9191 0.0668 0.5547 0.052 Uiso 1 1 calc R . .
C9 C 0.8078(4) -0.0837(3) 0.5512(3) 0.0599(10) Uani 1 1 d . . .
H9A H 0.8450 -0.1282 0.5998 0.072 Uiso 1 1 calc R . .
H9B H 0.8407 -0.1174 0.5011 0.072 Uiso 1 1 calc R . .
C10 C 0.6585(4) -0.0961(4) 0.5753(4) 0.0666(12) Uani 1 1 d . . .
H10A H 0.6287 -0.1394 0.6364 0.080 Uiso 1 1 calc R . .
H10B H 0.6250 -0.1422 0.5396 0.080 Uiso 1 1 calc R . .
C11 C 0.6108(3) 0.0350(3) 0.5588(3) 0.0491(8) Uani 1 1 d . . .
H11A H 0.5307 0.0404 0.6010 0.059 Uiso 1 1 calc R . .
H11B H 0.5936 0.0618 0.5003 0.059 Uiso 1 1 calc R . .
C12 C 0.7174(4) 0.1035(3) 0.6645(2) 0.0487(8) Uani 1 1 d . . .
H12A H 0.7898 0.1517 0.6708 0.073 Uiso 1 1 calc R . .
H12B H 0.7228 0.0181 0.6942 0.073 Uiso 1 1 calc R . .
H12C H 0.6356 0.1342 0.6896 0.073 Uiso 1 1 calc R . .
C13 C 0.7123(3) 0.2458(3) 0.5213(2) 0.0375(6) Uani 1 1 d . . .
H13A H 0.6298 0.2752 0.5485 0.045 Uiso 1 1 calc R . .
H13B H 0.7073 0.2473 0.4617 0.045 Uiso 1 1 calc R . .
C14 C 0.8231(3) 0.3365(3) 0.51853(19) 0.0347(6) Uani 1 1 d . . .
C15 C 0.6485(6) 0.1599(7) 0.1836(4) 0.0912(17) Uani 1 1 d . . .
C16 C 1.0417(8) 0.0311(8) 0.1358(5) 0.106(2) Uani 1 1 d . . .
C17 C 0.5738(12) 0.8087(9) 0.0700(5) 0.129(3) Uani 1 1 d . . .
C18 C 0.5272(5) 0.4507(4) 0.3435(3) 0.0631(10) Uani 1 1 d . . .
Cu1 Cu 0.92445(3) 0.58930(3) 0.46558(2) 0.03099(15) Uani 1 1 d . . .
F1 F 0.7027(5) 0.1246(5) 0.1125(2) 0.1243(15) Uani 1 1 d . . .
F2 F 0.5244(4) 0.1291(7) 0.2048(3) 0.166(3) Uani 1 1 d . . .
F3 F 0.6660(5) 0.2844(4) 0.1648(3) 0.1363(17) Uani 1 1 d . . .
F4 F 1.1524(5) -0.0258(5) 0.1335(4) 0.156(2) Uani 1 1 d . . .
F5 F 0.9498(6) -0.0430(7) 0.1277(5) 0.181(3) Uani 1 1 d . . .
F6 F 1.0527(6) 0.1288(8) 0.0744(3) 0.180(3) Uani 1 1 d . . .
F7 F 0.5537(9) 0.8204(7) -0.0078(4) 0.217(3) Uani 1 1 d . . .
F8 F 0.4711(7) 0.8455(5) 0.1186(4) 0.177(3) Uani 1 1 d . . .
F9 F 0.6770(7) 0.8753(5) 0.0652(4) 0.162(2) Uani 1 1 d . . .
F10 F 0.4628(4) 0.4190(3) 0.4245(2) 0.1014(11) Uani 1 1 d . . .
F11 F 0.6534(3) 0.4228(3) 0.3404(2) 0.0905(9) Uani 1 1 d . . .
F12 F 0.4775(3) 0.3862(2) 0.2977(2) 0.0880(9) Uani 1 1 d . . .
N1 N 1.0985(3) 0.5111(3) 0.18929(18) 0.0522(7) Uani 1 1 d . . .
N2 N 0.7235(2) 0.1134(2) 0.56919(17) 0.0343(5) Uani 1 1 d . . .
N3 N 0.8709(4) 0.1463(4) 0.2372(3) 0.0794(12) Uani 1 1 d . . .
N4 N 0.6235(4) 0.6437(4) 0.2091(2) 0.0655(9) Uani 1 1 d . . .
O1 O 1.0186(3) 0.5486(2) 0.35681(15) 0.0476(6) Uani 1 1 d . . .
O2 O 1.1392(3) 0.3955(2) 0.41386(15) 0.0456(5) Uani 1 1 d . . .
O3 O 0.8004(2) 0.4474(2) 0.48627(16) 0.0426(5) Uani 1 1 d . . .
O4 O 1.0752(2) 0.7031(2) 0.45606(17) 0.0446(5) Uani 1 1 d . . .
O5 O 0.8093(3) 0.7255(2) 0.39926(19) 0.0541(6) Uani 1 1 d . . .
O6 O 0.6628(4) 0.1468(4) 0.3419(2) 0.0850(10) Uani 1 1 d . . .
O7 O 0.7029(4) -0.0375(3) 0.2900(3) 0.0987(13) Uani 1 1 d . . .
O8 O 1.1031(4) 0.1494(4) 0.2406(3) 0.0991(13) Uani 1 1 d . . .
O9 O 0.9789(4) -0.0464(4) 0.3054(3) 0.1038(15) Uani 1 1 d . . .
O10 O 0.7136(6) 0.6149(5) 0.0650(3) 0.1251(19) Uani 1 1 d . . .
O11 O 0.4740(6) 0.5806(5) 0.1197(3) 0.1157(17) Uani 1 1 d . . .
O12 O 0.3823(3) 0.6332(3) 0.29187(19) 0.0562(6) Uani 1 1 d . . .
O13 O 0.5656(3) 0.6744(3) 0.3564(2) 0.0644(8) Uani 1 1 d . . .
S1 S 0.72522(12) 0.09232(11) 0.27533(8) 0.0637(3) Uani 1 1 d . . .
S2 S 0.99539(11) 0.06879(10) 0.24240(7) 0.0620(3) Uani 1 1 d . . .
S3 S 0.59422(16) 0.64161(14) 0.11805(8) 0.0828(4) Uani 1 1 d . . .
S4 S 0.51761(9) 0.61782(8) 0.29658(6) 0.0465(2) Uani 1 1 d . . .

loop_
_atom_site_aniso_label
_atom_site_aniso_U_11
_atom_site_aniso_U_22
_atom_site_aniso_U_33
_atom_site_aniso_U_23
_atom_site_aniso_U_13
_atom_site_aniso_U_12
C1 0.113(4) 0.074(3) 0.0371(19) -0.0226(19) -0.003(2) -0.006(3)
C2 0.285(12) 0.091(4) 0.042(3) -0.015(3) -0.012(4) 0.022(6)
C3 0.228(9) 0.078(4) 0.052(3) -0.006(3) -0.016(4) 0.027(5)
C4 0.115(4) 0.045(2) 0.047(2) -0.0067(16) -0.007(2) -0.001(2)
C5 0.070(3) 0.103(4) 0.072(3) -0.031(3) -0.033(2) -0.003(3)
C6 0.061(2) 0.0449(18) 0.0375(16) -0.0140(14) -0.0076(15) 0.0016(15)
C7 0.0456(17) 0.0351(15) 0.0352(15) -0.0099(12) -0.0074(12) -0.0066(13)
C8 0.0325(15) 0.0390(16) 0.0588(19) -0.0188(14) -0.0006(13) -0.0007(12)
C9 0.054(2) 0.0368(18) 0.092(3) -0.0265(19) -0.010(2) 0.0029(15)
C10 0.052(2) 0.0359(18) 0.110(4) -0.020(2) -0.012(2) -0.0075(16)
C11 0.0347(16) 0.0362(16) 0.075(2) -0.0118(16) -0.0103(15) -0.0090(13)
C12 0.058(2) 0.0414(17) 0.0415(17) -0.0070(14) -0.0032(15) 0.0016(15)
C13 0.0352(15) 0.0282(14) 0.0488(17) -0.0078(12) -0.0104(12) -0.0034(11)
C14 0.0376(15) 0.0285(13) 0.0379(14) -0.0087(11) -0.0071(12) -0.0057(11)
C15 0.080(4) 0.117(5) 0.063(3) -0.002(3) -0.009(3) 0.008(3)
C16 0.099(5) 0.117(5) 0.106(5) -0.043(4) -0.013(4) 0.033(4)
C17 0.174(9) 0.107(6) 0.079(4) 0.012(4) -0.012(5) 0.014(6)
C18 0.063(2) 0.054(2) 0.074(3) -0.013(2) -0.022(2) 0.0122(19)
Cu1 0.0348(2) 0.0243(2) 0.0343(2) -0.00587(14) -0.00987(14) -0.00179(13)
F1 0.134(3) 0.172(4) 0.0647(19) -0.030(2) -0.014(2) -0.003(3)
F2 0.075(2) 0.299(8) 0.106(3) -0.007(4) -0.031(2) -0.023(3)
F3 0.159(4) 0.105(3) 0.110(3) 0.025(2) -0.013(3) 0.046(3)
F4 0.119(3) 0.164(5) 0.194(5) -0.091(4) 0.005(3) 0.047(3)
F5 0.153(4) 0.237(7) 0.232(7) -0.183(6) -0.072(4) 0.039(4)
F6 0.173(5) 0.262(8) 0.070(3) 0.005(3) -0.004(3) 0.046(5)
F7 0.314(10) 0.208(7) 0.099(4) 0.036(4) -0.068(5) 0.013(6)
F8 0.202(6) 0.122(4) 0.162(5) 0.019(3) -0.003(4) 0.074(4)
F9 0.203(6) 0.099(3) 0.145(4) 0.005(3) 0.013(4) -0.035(4)
F10 0.117(3) 0.087(2) 0.0745(19) 0.0147(16) -0.0045(18) -0.0017(19)
F11 0.0737(18) 0.0756(19) 0.123(3) -0.0115(17) -0.0384(18) 0.0271(15)
F12 0.104(2) 0.0477(14) 0.126(3) -0.0285(15) -0.046(2) 0.0063(14)
N1 0.074(2) 0.0509(17) 0.0340(14) -0.0136(12) -0.0117(13) -0.0045(15)
N2 0.0296(12) 0.0279(12) 0.0430(13) -0.0076(10) -0.0040(10) -0.0028(9)
N3 0.074(3) 0.048(2) 0.105(3) -0.007(2) -0.009(2) -0.0038(18)
N4 0.059(2) 0.071(2) 0.062(2) -0.0160(18) -0.0013(16) -0.0002(17)
O1 0.0557(14) 0.0503(13) 0.0354(11) -0.0106(10) -0.0070(10) 0.0082(11)
O2 0.0595(14) 0.0420(12) 0.0361(11) -0.0121(9) -0.0091(10) 0.0044(10)
O3 0.0438(12) 0.0281(10) 0.0565(13) -0.0064(9) -0.0168(10) -0.0054(9)
O4 0.0396(12) 0.0315(11) 0.0639(14) -0.0069(10) -0.0189(11) -0.0067(9)
O5 0.0549(15) 0.0371(12) 0.0707(17) -0.0010(11) -0.0287(13) 0.0029(11)
O6 0.086(2) 0.099(3) 0.067(2) -0.0273(19) -0.0020(17) 0.001(2)
O7 0.093(3) 0.057(2) 0.129(3) -0.003(2) -0.007(2) -0.0144(18)
O8 0.085(3) 0.081(3) 0.134(4) -0.028(2) -0.028(2) -0.021(2)
O9 0.079(2) 0.090(3) 0.117(3) 0.036(2) -0.036(2) -0.013(2)
O10 0.149(4) 0.139(4) 0.075(3) -0.042(3) 0.019(3) 0.026(4)
O11 0.145(4) 0.135(4) 0.077(3) -0.041(3) -0.027(3) -0.032(3)
O12 0.0478(14) 0.0547(15) 0.0713(17) -0.0214(13) -0.0176(12) 0.0102(12)
O13 0.0557(16) 0.0716(19) 0.0776(19) -0.0377(16) -0.0172(14) 0.0000(14)
S1 0.0643(6) 0.0593(6) 0.0622(6) -0.0105(5) -0.0066(5) 0.0008(5)
S2 0.0634(6) 0.0543(6) 0.0649(6) -0.0070(5) -0.0146(5) -0.0025(5)
S3 0.1050(10) 0.0836(9) 0.0556(6) -0.0228(6) -0.0007(6) 0.0005(7)
S4 0.0447(5) 0.0424(4) 0.0550(5) -0.0170(4) -0.0103(4) 0.0036(3)

loop_
_atom_type_symbol
_atom_type_description
_atom_type_scat_dispersion_real
_atom_type_scat_dispersion_imag
_atom_type_scat_source
C C 0.0033 0.0016 'International Tables Vol C Tables 4.2.6.8 and 6.1.1.4'
H H 0.0000 0.0000 'International Tables Vol C Tables 4.2.6.8 and 6.1.1.4'
Cu Cu 0.3201 1.2651 'International Tables Vol C Tables 4.2.6.8 and 6.1.1.4'
F F 0.0171 0.0103 'International Tables Vol C Tables 4.2.6.8 and 6.1.1.4'
N N 0.0061 0.0033 'International Tables Vol C Tables 4.2.6.8 and 6.1.1.4'
O O 0.0106 0.0060 'International Tables Vol C Tables 4.2.6.8 and 6.1.1.4'
S S 0.1246 0.1234 'International Tables Vol C Tables 4.2.6.8 and 6.1.1.4'

loop_
_geom_angle_atom_site_label_1
_geom_angle_atom_site_label_2
_geom_angle_atom_site_label_3
_geom_angle
_geom_angle_site_symmetry_1
_geom_angle_site_symmetry_3
_geom_angle_publ_flag
C2 C1 N1 104.0(4) . . ?
C2 C1 H1A 111.0 . . ?
N1 C1 H1A 111.0 . . ?
C2 C1 H1B 111.0 . . ?
N1 C1 H1B 111.0 . . ?
H1A C1 H1B 109.0 . . ?
C3 C2 C1 106.1(5) . . ?
C3 C2 H2A 110.5 . . ?
C1 C2 H2A 110.5 . . ?
C3 C2 H2B 110.5 . . ?
C1 C2 H2B 110.5 . . ?
H2A C2 H2B 108.7 . . ?
C4 C3 C2 107.2(5) . . ?
C4 C3 H3A 110.3 . . ?
C2 C3 H3A 110.3 . . ?
C4 C3 H3B 110.3 . . ?
C2 C3 H3B 110.3 . . ?
H3A C3 H3B 108.5 . . ?
C3 C4 N1 105.4(4) . . ?
C3 C4 H4A 110.7 . . ?
N1 C4 H4A 110.7 . . ?
C3 C4 H4B 110.7 . . ?
N1 C4 H4B 110.7 . . ?
H4A C4 H4B 108.8 . . ?
N1 C5 H5A 109.5 . . ?
N1 C5 H5B 109.5 . . ?
H5A C5 H5B 109.5 . . ?
N1 C5 H5C 109.5 . . ?
H5A C5 H5C 109.5 . . ?
H5B C5 H5C 109.5 . . ?
N1 C6 C7 115.8(3) . . ?
N1 C6 H6A 108.3 . . ?
C7 C6 H6A 108.3 . . ?
N1 C6 H6B 108.3 . . ?
C7 C6 H6B 108.3 . . ?
H6A C6 H6B 107.4 . . ?
O1 C7 O2 127.1(3) . . ?
O1 C7 C6 119.0(3) . . ?
O2 C7 C6 113.8(3) . . ?
C9 C8 N2 106.0(3) . . ?
C9 C8 H8A 110.5 . . ?
N2 C8 H8A 110.5 . . ?
C9 C8 H8B 110.5 . . ?
N2 C8 H8B 110.5 . . ?
H8A C8 H8B 108.7 . . ?
C8 C9 C10 106.7(3) . . ?
C8 C9 H9A 110.4 . . ?
C10 C9 H9A 110.4 . . ?
C8 C9 H9B 110.4 . . ?
C10 C9 H9B 110.4 . . ?
H9A C9 H9B 108.6 . . ?
C9 C10 C11 106.2(3) . . ?
C9 C10 H10A 110.5 . . ?
C11 C10 H10A 110.5 . . ?
C9 C10 H10B 110.5 . . ?
C11 C10 H10B 110.5 . . ?
H10A C10 H10B 108.7 . . ?
C10 C11 N2 104.5(3) . . ?
C10 C11 H11A 110.9 . . ?
N2 C11 H11A 110.9 . . ?
C10 C11 H11B 110.9 . . ?
N2 C11 H11B 110.9 . . ?
H11A C11 H11B 108.9 . . ?
N2 C12 H12A 109.5 . . ?
N2 C12 H12B 109.5 . . ?
H12A C12 H12B 109.5 . . ?
N2 C12 H12C 109.5 . . ?
H12A C12 H12C 109.5 . . ?
H12B C12 H12C 109.5 . . ?
N2 C13 C14 116.1(2) . . ?
N2 C13 H13A 108.3 . . ?
C14 C13 H13A 108.3 . . ?
N2 C13 H13B 108.3 . . ?
C14 C13 H13B 108.3 . . ?
H13A C13 H13B 107.4 . . ?
O4 C14 O3 127.3(3) 2_766 . ?
O4 C14 C13 119.9(3) 2_766 . ?
O3 C14 C13 112.7(3) . . ?
F2 C15 F1 109.8(6) . . ?
F2 C15 F3 109.8(7) . . ?
F1 C15 F3 107.2(5) . . ?
F2 C15 S1 109.3(4) . . ?
F1 C15 S1 112.2(5) . . ?
F3 C15 S1 108.5(5) . . ?
F6 C16 F5 108.4(8) . . ?
F6 C16 F4 111.5(7) . . ?
F5 C16 F4 109.3(7) . . ?
F6 C16 S2 110.5(6) . . ?
F5 C16 S2 109.3(6) . . ?
F4 C16 S2 107.8(6) . . ?
F9 C17 F7 108.7(8) . . ?
F9 C17 F8 110.1(9) . . ?
F7 C17 F8 109.5(10) . . ?
F9 C17 S3 111.5(7) . . ?
F7 C17 S3 108.3(7) . . ?
F8 C17 S3 108.6(6) . . ?
F10 C18 F12 109.2(4) . . ?
F10 C18 F11 109.0(4) . . ?
F12 C18 F11 108.1(4) . . ?
F10 C18 S4 110.8(3) . . ?
F12 C18 S4 110.0(3) . . ?
F11 C18 S4 109.6(3) . . ?
O3 Cu1 O2 90.84(11) . 2_766 ?
O3 Cu1 O4 166.96(10) . . ?
O2 Cu1 O4 88.25(11) 2_766 . ?
O3 Cu1 O1 89.46(11) . . ?
O2 Cu1 O1 166.54(11) 2_766 . ?
O4 Cu1 O1 88.42(11) . . ?
O3 Cu1 O5 96.54(10) . . ?
O2 Cu1 O5 99.60(11) 2_766 . ?
O4 Cu1 O5 96.44(10) . . ?
O1 Cu1 O5 93.73(11) . . ?
O3 Cu1 Cu1 82.20(7) . 2_766 ?
O2 Cu1 Cu1 85.87(8) 2_766 2_766 ?
O4 Cu1 Cu1 84.76(7) . 2_766 ?
O1 Cu1 Cu1 80.84(8) . 2_766 ?
O5 Cu1 Cu1 174.42(8) . 2_766 ?
C6 N1 C5 110.5(3) . . ?
C6 N1 C4 112.7(3) . . ?
C5 N1 C4 112.4(4) . . ?
C6 N1 C1 108.9(3) . . ?
C5 N1 C1 109.0(3) . . ?
C4 N1 C1 103.1(3) . . ?
C12 N2 C13 110.7(2) . . ?
C12 N2 C8 110.9(3) . . ?
C13 N2 C8 113.9(2) . . ?
C12 N2 C11 109.8(3) . . ?
C13 N2 C11 108.7(2) . . ?
C8 N2 C11 102.5(2) . . ?
S2 N3 S1 124.5(3) . . ?
S3 N4 S4 124.7(3) . . ?
C7 O1 Cu1 125.8(2) . . ?
C7 O2 Cu1 120.2(2) . 2_766 ?
C14 O3 Cu1 124.6(2) . . ?
C14 O4 Cu1 121.11(19) 2_766 . ?
O6 S1 O7 116.6(3) . . ?
O6 S1 N3 111.0(3) . . ?
O7 S1 N3 117.3(3) . . ?
O6 S1 C15 104.1(3) . . ?
O7 S1 C15 104.6(3) . . ?
N3 S1 C15 100.6(3) . . ?
O9 S2 O8 116.8(3) . . ?
O9 S2 N3 116.8(3) . . ?
O8 S2 N3 108.5(3) . . ?
O9 S2 C16 105.7(4) . . ?
O8 S2 C16 102.3(3) . . ?
N3 S2 C16 104.9(3) . . ?
O11 S3 O10 119.8(3) . . ?
O11 S3 N4 116.1(2) . . ?
O10 S3 N4 107.6(3) . . ?
O11 S3 C17 105.2(5) . . ?
O10 S3 C17 103.7(4) . . ?
N4 S3 C17 102.1(3) . . ?
O12 S4 O13 116.76(17) . . ?
O12 S4 N4 118.3(2) . . ?
O13 S4 N4 108.3(2) . . ?
O12 S4 C18 104.5(2) . . ?
O13 S4 C18 103.5(2) . . ?
N4 S4 C18 103.5(2) . . ?

loop_
_geom_bond_atom_site_label_1
_geom_bond_atom_site_label_2
_geom_bond_distance
_geom_bond_site_symmetry_2
_geom_bond_publ_flag
C1 C2 1.518(8) . ?
C1 N1 1.520(5) . ?
C1 H1A 0.9700 . ?
C1 H1B 0.9700 . ?
C2 C3 1.507(9) . ?
C2 H2A 0.9700 . ?
C2 H2B 0.9700 . ?
C3 C4 1.496(7) . ?
C3 H3A 0.9700 . ?
C3 H3B 0.9700 . ?
C4 N1 1.510(5) . ?
C4 H4A 0.9700 . ?
C4 H4B 0.9700 . ?
C5 N1 1.494(6) . ?
C5 H5A 0.9600 . ?
C5 H5B 0.9600 . ?
C5 H5C 0.9600 . ?
C6 N1 1.494(5) . ?
C6 C7 1.516(4) . ?
C6 H6A 0.9700 . ?
C6 H6B 0.9700 . ?
C7 O1 1.247(4) . ?
C7 O2 1.250(4) . ?
C8 C9 1.503(5) . ?
C8 N2 1.520(4) . ?
C8 H8A 0.9700 . ?
C8 H8B 0.9700 . ?
C9 C10 1.514(6) . ?
C9 H9A 0.9700 . ?
C9 H9B 0.9700 . ?
C10 C11 1.516(5) . ?
C10 H10A 0.9700 . ?
C10 H10B 0.9700 . ?
C11 N2 1.520(4) . ?
C11 H11A 0.9700 . ?
C11 H11B 0.9700 . ?
C12 N2 1.501(4) . ?
C12 H12A 0.9600 . ?
C12 H12B 0.9600 . ?
C12 H12C 0.9600 . ?
C13 N2 1.502(4) . ?
C13 C14 1.518(4) . ?
C13 H13A 0.9700 . ?
C13 H13B 0.9700 . ?
C14 O4 1.247(4) 2_766 ?
C14 O3 1.257(4) . ?
C15 F2 1.286(7) . ?
C15 F1 1.316(7) . ?
C15 F3 1.347(8) . ?
C15 S1 1.823(6) . ?
C16 F6 1.267(10) . ?
C16 F5 1.309(9) . ?
C16 F4 1.306(8) . ?
C16 S2 1.834(7) . ?
C17 F9 1.281(11) . ?
C17 F7 1.290(10) . ?
C17 F8 1.312(10) . ?
C17 S3 1.860(9) . ?
C18 F10 1.302(6) . ?
C18 F12 1.320(5) . ?
C18 F11 1.335(5) . ?
C18 S4 1.838(4) . ?
Cu1 O3 1.959(2) . ?
Cu1 O2 1.967(2) 2_766 ?
Cu1 O4 1.972(2) . ?
Cu1 O1 1.976(2) . ?
Cu1 O5 2.140(3) . ?
Cu1 Cu1 2.6905(11) 2_766 ?
N3 S2 1.553(5) . ?
N3 S1 1.570(4) . ?
N4 S3 1.564(4) . ?
N4 S4 1.563(4) . ?
O2 Cu1 1.967(2) 2_766 ?
O4 C14 1.247(4) 2_766 ?
O6 S1 1.401(4) . ?
O7 S1 1.416(4) . ?
O8 S2 1.426(4) . ?
O9 S2 1.413(4) . ?
O10 S3 1.425(5) . ?
O11 S3 1.413(5) . ?
O12 S4 1.427(3) . ?
O13 S4 1.438(3) . ?
